data_7031239
loop_
_publ_author_name
'Wang, Xiu-Li'
'Luan, Jian'
'Lin, Hong-Yan'
'Le, Mao'
'Liu, Guo-Cheng'

_publ_section_title
;
 The various architectures and properties of a series of coordination
 polymers tuned by the central metals.
;
_journal_issue 21
_journal_name_full 'Dalton transactions (Cambridge, England : 2003)'
_journal_page_first 8072
_journal_page_last 8082
_journal_paper_doi 10.1039/c4dt00064a
_journal_volume 43
_journal_year 2014
_chemical_formula_sum 'C26 H26 Cd N4 O7'
_chemical_formula_weight 618.91
_chemical_name_systematic
; 
 ? 
;
_space_group_IT_number 2
_symmetry_cell_setting triclinic
_symmetry_space_group_name_Hall '-P 1'
_symmetry_space_group_name_H-M 'P -1'
_atom_sites_solution_hydrogens geom
_atom_sites_solution_primary direct
_atom_sites_solution_secondary difmap
_audit_creation_method SHELXL-97
_cell_angle_alpha 82.5120(10)
_cell_angle_beta 81.0530(10)
_cell_angle_gamma 73.3020(10)
_cell_formula_units_Z 2
_cell_length_a 7.8559(4)
_cell_length_b 11.5298(6)
_cell_length_c 16.1232(8)
_cell_measurement_reflns_used 6687
_cell_measurement_temperature 296(2)
_cell_measurement_theta_max 28.29
_cell_measurement_theta_min 1.85
_cell_volume 1376.12(12)
_computing_cell_refinement 'SMART (Bruker, 2001)'
_computing_data_collection 'SMART (Bruker, 2001)'
_computing_data_reduction 'SAINT+ (Bruker, 1999)'
_computing_molecular_graphics 'PLATON (Spek, 2003)'
_computing_publication_material 'SHELXTL (1998)'
_computing_structure_refinement 'SHELXL-97 (Sheldrick, 2008)'
_computing_structure_solution 'SHELXS-97 (Sheldrick, 2008)'
_diffrn_ambient_temperature 296(2)
_diffrn_measured_fraction_theta_full 0.994
_diffrn_measured_fraction_theta_max 0.919
_diffrn_measurement_device_type 'CCD area detector'
_diffrn_measurement_method 'phi and omega scans'
_diffrn_radiation_monochromator graphite
_diffrn_radiation_source 'fine-focus sealed tube'
_diffrn_radiation_type MoK\a
_diffrn_radiation_wavelength 0.71073
_diffrn_reflns_av_R_equivalents 0.0086
_diffrn_reflns_av_unetI/netI 0.0172
_diffrn_reflns_limit_h_max 9
_diffrn_reflns_limit_h_min -10
_diffrn_reflns_limit_k_max 13
_diffrn_reflns_limit_k_min -15
_diffrn_reflns_limit_l_max 20
_diffrn_reflns_limit_l_min -17
_diffrn_reflns_number 8572
_diffrn_reflns_theta_full 25.00
_diffrn_reflns_theta_max 28.29
_diffrn_reflns_theta_min 1.85
_exptl_absorpt_coefficient_mu 0.843
_exptl_absorpt_correction_T_max 0.911
_exptl_absorpt_correction_T_min 0.881
_exptl_absorpt_correction_type multi-scan
_exptl_absorpt_process_details SADABS
_exptl_crystal_colour COLOURLESS
_exptl_crystal_density_diffrn 1.494
_exptl_crystal_density_method 'not measured'
_exptl_crystal_description BLOCK
_exptl_crystal_F_000 628
_exptl_crystal_size_max 0.15
_exptl_crystal_size_mid 0.13
_exptl_crystal_size_min 0.11
_platon_squeeze_details
;
;
_refine_diff_density_max 0.460
_refine_diff_density_min -0.376
_refine_diff_density_rms 0.056
_refine_ls_extinction_method none
_refine_ls_goodness_of_fit_ref 1.020
_refine_ls_hydrogen_treatment constr
_refine_ls_matrix_type full
_refine_ls_number_parameters 343
_refine_ls_number_reflns 6293
_refine_ls_number_restraints 0
_refine_ls_restrained_S_all 1.020
_refine_ls_R_factor_all 0.0234
_refine_ls_R_factor_gt 0.0211
_refine_ls_shift/su_max 0.002
_refine_ls_shift/su_mean 0.000
_refine_ls_structure_factor_coef Fsqd
_refine_ls_weighting_details 'calc w=1/[\s^2^(Fo^2^)+(0.0240P)^2^+1.0578P] where P=(Fo^2^+2Fc^2^)/3'
_refine_ls_weighting_scheme calc
_refine_ls_wR_factor_gt 0.0559
_refine_ls_wR_factor_ref 0.0569
_reflns_number_gt 5870
_reflns_number_total 6293
_reflns_threshold_expression >2sigma(I)
_cod_data_source_file c4dt00064a2.cif
_cod_data_source_block lj-5
_cod_depositor_comments
;
The following automatic conversions were performed:

'_symmetry_cell_setting' value 'Triclinic' changed to 'triclinic'
according to
/usr/data/users/saulius/crontab/automatic-downloads/current/RSC/lib/dictionaries/cif_core.dic
dictionary named 'cif_core.dic' version 2.4.2 from 2011-04-26.

Automatic conversion script
Id: cif_fix_values 2281 2013-09-26 08:29:07Z andrius 
;
_cod_database_code 7031239

loop_
_symmetry_equiv_pos_as_xyz
'x, y, z'
'-x, -y, -z'

loop_
_atom_site_label
_atom_site_type_symbol
_atom_site_fract_x
_atom_site_fract_y
_atom_site_fract_z
_atom_site_U_iso_or_equiv
_atom_site_adp_type
_atom_site_occupancy
_atom_site_symmetry_multiplicity
_atom_site_calc_flag
_atom_site_refinement_flags
Cd1 Cd 0.836235(17) 0.058253(11) 0.349349(7) 0.02454(4) Uani 1 1 d .
N1 N 0.8037(2) -0.11574(13) 0.43273(9) 0.0280(3) Uani 1 1 d .
O1 O 0.7649(3) 0.26022(15) 0.36700(11) 0.0546(4) Uani 1 1 d .
C1 C 0.8868(3) -0.22686(18) 0.40838(12) 0.0376(4) Uani 1 1 d .
H1A H 0.9501 -0.2334 0.3546 0.045 Uiso 1 1 calc R
O1W O 1.13347(18) -0.01292(13) 0.36722(9) 0.0377(3) Uani 1 1 d .
H1WA H 1.1589 -0.0608 0.4110 0.045 Uiso 1 1 d R
H1WB H 1.2048 -0.0483 0.3271 0.045 Uiso 1 1 d R
N2 N 0.6264(2) -0.83951(15) 0.74630(12) 0.0404(4) Uani 1 1 d .
O2 O 0.7319(2) 0.17257(13) 0.49449(12) 0.0545(4) Uani 1 1 d .
C2 C 0.8829(3) -0.33205(18) 0.45942(13) 0.0428(5) Uani 1 1 d .
H2A H 0.9397 -0.4077 0.4398 0.051 Uiso 1 1 calc R
O3 O 0.90507(19) -0.07494(13) 0.22887(8) 0.0345(3) Uani 1 1 d .
N3 N 0.6589(2) -0.26304(13) 0.71619(9) 0.0263(3) Uani 1 1 d .
H3B H 0.7436 -0.3283 0.7076 0.032 Uiso 1 1 calc R
C3 C 0.7931(3) -0.32333(17) 0.54021(12) 0.0352(4) Uani 1 1 d .
H3A H 0.7918 -0.3929 0.5764 0.042 Uiso 1 1 calc R
N4 N 0.5514(2) -0.44646(13) 0.83756(10) 0.0301(3) Uani 1 1 d .
H4A H 0.4425 -0.4286 0.8268 0.036 Uiso 1 1 calc R
C4 C 0.7053(2) -0.20915(15) 0.56619(11) 0.0248(3) Uani 1 1 d .
O4 O 0.9013(2) 0.11749(13) 0.20869(8) 0.0370(3) Uani 1 1 d .
O5 O 0.47146(17) -0.09428(12) 0.65883(8) 0.0318(3) Uani 1 1 d .
C5 C 0.7119(2) -0.10798(15) 0.50991(10) 0.0246(3) Uani 1 1 d .
H5A H 0.6496 -0.0314 0.5267 0.029 Uiso 1 1 calc R
C6 C 0.6019(2) -0.18579(15) 0.65134(11) 0.0242(3) Uani 1 1 d .
O6 O 0.8123(2) -0.59204(15) 0.84108(14) 0.0628(5) Uani 1 1 d .
C7 C 0.5778(2) -0.23731(15) 0.80250(10) 0.0247(3) Uani 1 1 d .
H7A H 0.4479 -0.2052 0.8027 0.030 Uiso 1 1 calc R
C8 C 0.6491(3) -0.14106(17) 0.83164(12) 0.0320(4) Uani 1 1 d .
H8A H 0.7776 -0.1720 0.8321 0.038 Uiso 1 1 calc R
H8B H 0.6267 -0.0690 0.7921 0.038 Uiso 1 1 calc R
C9 C 0.5609(3) -0.10717(18) 0.91909(13) 0.0390(4) Uani 1 1 d .
H9A H 0.4338 -0.0695 0.9176 0.047 Uiso 1 1 calc R
H9B H 0.6123 -0.0487 0.9367 0.047 Uiso 1 1 calc R
C10 C 0.5872(4) -0.2191(2) 0.98214(13) 0.0463(5) Uani 1 1 d .
H10A H 0.5199 -0.1968 1.0362 0.056 Uiso 1 1 calc R
H10B H 0.7129 -0.2495 0.9898 0.056 Uiso 1 1 calc R
C11 C 0.5256(3) -0.31931(19) 0.95244(12) 0.0394(5) Uani 1 1 d .
H11A H 0.3967 -0.2929 0.9526 0.047 Uiso 1 1 calc R
H11B H 0.5538 -0.3915 0.9916 0.047 Uiso 1 1 calc R
C12 C 0.6148(2) -0.35136(15) 0.86371(11) 0.0273(3) Uani 1 1 d .
H12A H 0.7444 -0.3819 0.8649 0.033 Uiso 1 1 calc R
C13 C 0.6534(3) -0.55924(17) 0.82951(13) 0.0330(4) Uani 1 1 d .
C14 C 0.5691(3) -0.64834(15) 0.80383(11) 0.0289(4) Uani 1 1 d .
C15 C 0.3860(3) -0.63394(17) 0.80955(14) 0.0372(4) Uani 1 1 d .
H15A H 0.3047 -0.5652 0.8308 0.045 Uiso 1 1 calc R
C16 C 0.3266(3) -0.72330(19) 0.78327(15) 0.0410(5) Uani 1 1 d .
H16A H 0.2047 -0.7161 0.7871 0.049 Uiso 1 1 calc R
C17 C 0.4504(3) -0.82278(18) 0.75147(14) 0.0404(5) Uani 1 1 d .
H17A H 0.4093 -0.8815 0.7326 0.048 Uiso 1 1 calc R
C18 C 0.6834(3) -0.75381(17) 0.77315(13) 0.0337(4) Uani 1 1 d .
H18A H 0.8061 -0.7656 0.7711 0.040 Uiso 1 1 calc R
C19 C 0.9217(2) 0.01588(17) 0.18081(10) 0.0261(3) Uani 1 1 d .
C20 C 0.9645(2) 0.00713(16) 0.08696(10) 0.0241(3) Uani 1 1 d .
C21 C 0.9816(3) 0.10740(18) 0.03258(12) 0.0385(5) Uani 1 1 d .
H21A H 0.9695 0.1806 0.0543 0.046 Uiso 1 1 calc R
C22 C 1.0167(3) 0.10035(18) -0.05401(12) 0.0373(4) Uani 1 1 d .
H22A H 1.0274 0.1687 -0.0898 0.045 Uiso 1 1 calc R
C23 C 0.7095(3) 0.26432(17) 0.44441(14) 0.0358(4) Uani 1 1 d .
C24 C 0.6044(3) 0.38717(16) 0.47349(12) 0.0288(4) Uani 1 1 d .
C25 C 0.5489(3) 0.48613(18) 0.41546(12) 0.0380(5) Uani 1 1 d .
H25A H 0.5808 0.4773 0.3581 0.046 Uiso 1 1 calc R
C26 C 0.4468(3) 0.59773(17) 0.44157(12) 0.0385(5) Uani 1 1 d .
H26A H 0.4124 0.6631 0.4017 0.046 Uiso 1 1 calc R

loop_
_atom_site_aniso_label
_atom_site_aniso_U_11
_atom_site_aniso_U_22
_atom_site_aniso_U_33
_atom_site_aniso_U_23
_atom_site_aniso_U_13
_atom_site_aniso_U_12
Cd1 0.02927(7) 0.02339(7) 0.01705(6) -0.00408(4) 0.00074(4) -0.00192(5)
N1 0.0326(8) 0.0260(7) 0.0214(7) -0.0003(6) -0.0012(6) -0.0038(6)
O1 0.0705(11) 0.0399(8) 0.0450(9) -0.0238(7) 0.0065(8) -0.0004(8)
C1 0.0477(12) 0.0320(10) 0.0234(9) -0.0034(7) 0.0050(8) -0.0003(8)
O1W 0.0334(7) 0.0439(8) 0.0340(7) -0.0105(6) -0.0067(6) -0.0033(6)
N2 0.0450(10) 0.0273(8) 0.0477(10) -0.0103(7) -0.0011(8) -0.0076(7)
O2 0.0675(11) 0.0220(7) 0.0675(11) -0.0046(7) -0.0185(9) 0.0036(7)
C2 0.0569(13) 0.0251(9) 0.0349(11) -0.0061(8) 0.0053(9) 0.0024(9)
O3 0.0429(8) 0.0390(7) 0.0194(6) -0.0013(5) 0.0007(5) -0.0108(6)
N3 0.0275(7) 0.0225(7) 0.0228(7) -0.0018(5) 0.0020(6) -0.0003(6)
C3 0.0460(11) 0.0232(8) 0.0308(10) 0.0011(7) 0.0000(8) -0.0048(8)
N4 0.0335(8) 0.0241(7) 0.0330(8) -0.0018(6) -0.0036(6) -0.0092(6)
C4 0.0254(8) 0.0256(8) 0.0223(8) -0.0029(6) -0.0023(6) -0.0054(6)
O4 0.0494(8) 0.0382(7) 0.0223(6) -0.0122(6) 0.0040(6) -0.0103(6)
O5 0.0275(6) 0.0292(6) 0.0319(7) -0.0015(5) -0.0008(5) 0.0009(5)
C5 0.0264(8) 0.0235(8) 0.0224(8) -0.0025(6) -0.0035(6) -0.0040(6)
C6 0.0244(8) 0.0241(8) 0.0236(8) -0.0015(6) -0.0006(6) -0.0072(6)
O6 0.0439(9) 0.0344(8) 0.1143(17) -0.0163(9) -0.0313(10) -0.0019(7)
C7 0.0273(8) 0.0227(8) 0.0218(8) -0.0011(6) 0.0009(6) -0.0054(6)
C8 0.0388(10) 0.0252(8) 0.0322(10) -0.0026(7) 0.0007(8) -0.0115(8)
C9 0.0504(12) 0.0308(10) 0.0368(11) -0.0114(8) 0.0000(9) -0.0118(9)
C10 0.0699(15) 0.0453(12) 0.0273(10) -0.0075(9) -0.0032(10) -0.0209(11)
C11 0.0575(13) 0.0370(10) 0.0248(9) -0.0005(8) 0.0024(8) -0.0198(10)
C12 0.0333(9) 0.0223(8) 0.0260(8) -0.0005(6) -0.0032(7) -0.0083(7)
C13 0.0374(10) 0.0251(9) 0.0363(10) -0.0011(7) -0.0064(8) -0.0081(8)
C14 0.0358(9) 0.0219(8) 0.0282(9) 0.0022(7) -0.0041(7) -0.0087(7)
C15 0.0357(10) 0.0237(9) 0.0497(12) -0.0048(8) -0.0040(9) -0.0041(8)
C16 0.0354(10) 0.0325(10) 0.0569(13) -0.0026(9) -0.0087(9) -0.0111(8)
C17 0.0465(12) 0.0286(9) 0.0504(12) -0.0069(9) -0.0092(10) -0.0142(9)
C18 0.0334(10) 0.0276(9) 0.0384(10) -0.0035(8) -0.0016(8) -0.0067(7)
C19 0.0212(8) 0.0368(9) 0.0186(8) -0.0075(7) 0.0008(6) -0.0051(7)
C20 0.0229(8) 0.0311(8) 0.0170(7) -0.0050(6) 0.0002(6) -0.0054(7)
C21 0.0642(14) 0.0289(9) 0.0236(9) -0.0096(7) 0.0038(9) -0.0165(9)
C22 0.0602(13) 0.0299(9) 0.0210(9) -0.0020(7) 0.0042(8) -0.0159(9)
C23 0.0342(10) 0.0255(9) 0.0474(12) -0.0145(8) -0.0073(8) -0.0018(8)
C24 0.0349(9) 0.0208(8) 0.0295(9) -0.0082(7) -0.0025(7) -0.0038(7)
C25 0.0557(13) 0.0299(9) 0.0217(9) -0.0062(7) 0.0002(8) -0.0022(9)
C26 0.0571(13) 0.0245(9) 0.0264(9) 0.0016(7) -0.0047(8) -0.0010(8)

loop_
_atom_type_symbol
_atom_type_description
_atom_type_scat_dispersion_real
_atom_type_scat_dispersion_imag
_atom_type_scat_source
C C 0.0033 0.0016 'International Tables Vol C Tables 4.2.6.8 and 6.1.1.4'
H H 0.0000 0.0000 'International Tables Vol C Tables 4.2.6.8 and 6.1.1.4'
N N 0.0061 0.0033 'International Tables Vol C Tables 4.2.6.8 and 6.1.1.4'
O O 0.0106 0.0060 'International Tables Vol C Tables 4.2.6.8 and 6.1.1.4'
Cd Cd -0.8075 1.2024 'International Tables Vol C Tables 4.2.6.8 and 6.1.1.4'

loop_
_geom_angle_atom_site_label_1
_geom_angle_atom_site_label_2
_geom_angle_atom_site_label_3
_geom_angle
_geom_angle_site_symmetry_1
_geom_angle_site_symmetry_3
O1 Cd1 O1W 104.50(6) . .
O1 Cd1 O4 85.10(5) . .
O1W Cd1 O4 92.33(5) . .
O1 Cd1 N1 135.79(6) . .
O1W Cd1 N1 85.59(5) . .
O4 Cd1 N1 138.21(5) . .
O1 Cd1 O5 84.87(6) . 2_656
O1W Cd1 O5 169.23(5) . 2_656
O4 Cd1 O5 93.80(5) . 2_656
N1 Cd1 O5 83.93(5) . 2_656
O1 Cd1 O3 137.90(5) . .
O1W Cd1 O3 87.29(5) . .
O4 Cd1 O3 53.71(4) . .
N1 Cd1 O3 84.51(5) . .
O5 Cd1 O3 89.21(5) 2_656 .
C5 N1 C1 117.75(15) . .
C5 N1 Cd1 120.54(11) . .
C1 N1 Cd1 121.51(12) . .
C23 O1 Cd1 103.36(13) . .
N1 C1 C2 122.95(17) . .
C17 N2 C18 117.64(17) . .
C1 C2 C3 119.02(18) . .
C19 O3 Cd1 87.42(10) . .
C6 N3 C7 120.17(14) . .
C2 C3 C4 118.77(17) . .
C13 N4 C12 123.31(16) . .
C3 C4 C5 118.46(16) . .
C3 C4 C6 124.69(16) . .
C5 C4 C6 116.85(15) . .
C19 O4 Cd1 97.37(11) . .
C6 O5 Cd1 133.24(12) . 2_656
N1 C5 C4 122.99(16) . .
O5 C6 N3 123.12(16) . .
O5 C6 C4 119.41(15) . .
N3 C6 C4 117.44(15) . .
N3 C7 C12 111.75(14) . .
N3 C7 C8 109.89(14) . .
C12 C7 C8 109.62(14) . .
C9 C8 C7 111.45(15) . .
C8 C9 C10 110.72(17) . .
C9 C10 C11 111.46(18) . .
C10 C11 C12 112.23(17) . .
N4 C12 C7 111.49(14) . .
N4 C12 C11 110.47(15) . .
C7 C12 C11 109.45(15) . .
O6 C13 N4 122.82(18) . .
O6 C13 C14 119.67(17) . .
N4 C13 C14 117.50(17) . .
C18 C14 C15 117.71(17) . .
C18 C14 C13 117.22(17) . .
C15 C14 C13 125.07(17) . .
C16 C15 C14 119.01(18) . .
C17 C16 C15 118.9(2) . .
N2 C17 C16 123.28(19) . .
N2 C18 C14 123.41(19) . .
O3 C19 O4 121.50(15) . .
O3 C19 C20 120.06(16) . .
O4 C19 C20 118.43(16) . .
C22 C20 C21 118.86(16) 2_755 .
C22 C20 C19 120.29(16) 2_755 .
C21 C20 C19 120.83(16) . .
C20 C21 C22 120.95(17) . .
C20 C22 C21 120.19(17) 2_755 .
O2 C23 O1 122.30(18) . .
O2 C23 C24 120.62(19) . .
O1 C23 C24 117.00(18) . .
C26 C24 C25 118.32(16) 2_666 .
C26 C24 C23 120.84(17) 2_666 .
C25 C24 C23 120.75(17) . .
C26 C25 C24 121.08(18) . .
C24 C26 C25 120.59(18) 2_666 .

loop_
_geom_bond_atom_site_label_1
_geom_bond_atom_site_label_2
_geom_bond_distance
_geom_bond_site_symmetry_2
Cd1 O1 2.2784(16) .
Cd1 O1W 2.2925(14) .
Cd1 O4 2.3037(13) .
Cd1 N1 2.3200(15) .
Cd1 O5 2.3538(13) 2_656
Cd1 O3 2.5293(13) .
N1 C5 1.338(2) .
N1 C1 1.339(2) .
O1 C23 1.259(3) .
C1 C2 1.379(3) .
N2 C17 1.330(3) .
N2 C18 1.338(3) .
O2 C23 1.231(3) .
C2 C3 1.383(3) .
O3 C19 1.245(2) .
N3 C6 1.327(2) .
N3 C7 1.468(2) .
C3 C4 1.384(2) .
N4 C13 1.327(2) .
N4 C12 1.458(2) .
C4 C5 1.390(2) .
C4 C6 1.497(2) .
O4 C19 1.268(2) .
O5 C6 1.245(2) .
O5 Cd1 2.3539(13) 2_656
O6 C13 1.232(3) .
C7 C12 1.523(2) .
C7 C8 1.530(2) .
C8 C9 1.518(3) .
C9 C10 1.520(3) .
C10 C11 1.528(3) .
C11 C12 1.533(3) .
C13 C14 1.500(3) .
C14 C18 1.386(3) .
C14 C15 1.390(3) .
C15 C16 1.382(3) .
C16 C17 1.372(3) .
C19 C20 1.508(2) .
C20 C22 1.372(3) 2_755
C20 C21 1.383(3) .
C21 C22 1.389(3) .
C22 C20 1.372(3) 2_755
C23 C24 1.513(2) .
C24 C26 1.385(3) 2_666
C24 C25 1.389(3) .
C25 C26 1.385(3) .
C26 C24 1.385(3) 2_666

loop_
_platon_squeeze_void_nr
_platon_squeeze_void_average_x
_platon_squeeze_void_average_y
_platon_squeeze_void_average_z
_platon_squeeze_void_volume
_platon_squeeze_void_count_electrons
_platon_squeeze_void_content
1 0.000 0.500 0.000 179 50 ' '
